data_1551884
loop_
_publ_author_name
'Debdas Ray'
'Justin T. Foy'
'Russell P. Hughes'
'Ivan Aprahamian'

_publ_section_title
;
 A switching cascade of hydrazone-based rotary switches through
 coordination-coupled proton relays
;
_journal_name_full 'Nature Chemistry'
_journal_page_first 757
_journal_page_last 762
_journal_paper_doi 10.1038/nchem.1408
_journal_volume 4
_journal_year 2012
_chemical_formula_moiety 'C19 H22 N6 O3 Zn, 2(Cl O4)'
_chemical_formula_sum 'C19 H22 Cl2 N6 O11 Zn'
_chemical_formula_weight 646.70
_space_group_IT_number 2
_space_group_name_Hall '-P 1'
_space_group_name_H-M_alt 'P -1'
_symmetry_cell_setting triclinic
_symmetry_Int_Tables_number 2
_symmetry_space_group_name_Hall '-P 1'
_symmetry_space_group_name_H-M 'P -1'
_atom_sites_solution_hydrogens geom
_atom_sites_solution_primary direct
_atom_sites_solution_secondary difmap
_cell_angle_alpha 106.371(3)
_cell_angle_beta 91.445(4)
_cell_angle_gamma 93.803(3)
_cell_formula_units_Z 2
_cell_length_a 7.838(2)
_cell_length_b 12.963(4)
_cell_length_c 13.201(4)
_cell_measurement_reflns_used 9857
_cell_measurement_temperature 173(2)
_cell_measurement_theta_max 26.57
_cell_measurement_theta_min 2.61
_cell_volume 1282.7(6)
_computing_cell_refinement 'APEX2 (BRUKER, V2010.11-3, 2010)'
_computing_data_collection 'COSMO (BRUKER, V1.61, 2009)'
_computing_data_reduction 'SAINT (BRUKER, V7.68A, 2010)'
_computing_molecular_graphics 'SHELXTL (Sheldrick, Acta Cryst. A64 2008, 112-122)'
_computing_publication_material 'SHELXTL (Sheldrick, Acta Cryst. A64 2008, 112-122)'
_computing_structure_refinement 'SHELXL (Sheldrick, Acta Cryst. A64 2008, 112-122)'
_computing_structure_solution 'SHELXS (Sheldrick, Acta Cryst. A64 2008, 112-122)'
_diffrn_ambient_temperature 173(2)
_diffrn_detector_area_resol_mean 836.6
_diffrn_measured_fraction_theta_full 0.993
_diffrn_measured_fraction_theta_max 0.993
_diffrn_measurement_device_type 'Bruker APEX-II CCD'
_diffrn_measurement_method '\w,and/f 0.5 deg'
_diffrn_radiation_monochromator graphite
_diffrn_radiation_probe x-ray
_diffrn_radiation_type MoK\a
_diffrn_radiation_wavelength 0.71073
_diffrn_reflns_av_R_equivalents 0.0452
_diffrn_reflns_av_sigmaI/netI 0.0374
_diffrn_reflns_limit_h_max 9
_diffrn_reflns_limit_h_min -9
_diffrn_reflns_limit_k_max 16
_diffrn_reflns_limit_k_min -16
_diffrn_reflns_limit_l_max 16
_diffrn_reflns_limit_l_min -16
_diffrn_reflns_number 22922
_diffrn_reflns_theta_full 26.62
_diffrn_reflns_theta_max 26.62
_diffrn_reflns_theta_min 1.61
_diffrn_source 'fine-focus sealed tube'
_exptl_absorpt_coefficient_mu 1.235
_exptl_absorpt_correction_T_max 0.9229
_exptl_absorpt_correction_T_min 0.6752
_exptl_absorpt_correction_type multi-scan
_exptl_absorpt_process_details SADABS
_exptl_crystal_colour yellow
_exptl_crystal_density_diffrn 1.674
_exptl_crystal_density_method 'not measured'
_exptl_crystal_description plate
_exptl_crystal_F_000 660
_exptl_crystal_size_max 0.34
_exptl_crystal_size_mid 0.15
_exptl_crystal_size_min 0.07
_refine_diff_density_max 0.749
_refine_diff_density_min -0.649
_refine_diff_density_rms 0.079
_refine_ls_extinction_method none
_refine_ls_goodness_of_fit_ref 1.027
_refine_ls_hydrogen_treatment mixed
_refine_ls_matrix_type full
_refine_ls_number_parameters 367
_refine_ls_number_reflns 5351
_refine_ls_number_restraints 3
_refine_ls_restrained_S_all 1.027
_refine_ls_R_factor_all 0.0614
_refine_ls_R_factor_gt 0.0456
_refine_ls_shift/su_max 0.000
_refine_ls_shift/su_mean 0.000
_refine_ls_structure_factor_coef Fsqd
_refine_ls_weighting_details 'calc w=1/[\s^2^(Fo^2^)+(0.0749P)^2^+0.8185P] where P=(Fo^2^+2Fc^2^)/3'
_refine_ls_weighting_scheme calc
_refine_ls_wR_factor_gt 0.1195
_refine_ls_wR_factor_ref 0.1309
_reflns_number_gt 4204
_reflns_number_total 5351
_reflns_threshold_expression >2sigma(I)
_cod_data_source_file nchem.1408-s4.cif
_cod_data_source_block ia5311_0m
_cod_depositor_comments
;
The following automatic conversions were performed:

data item '_exptl_absorpt_correction_type' value 'Multi-scan' was
changed to 'multi-scan' in accordance with the built-in table derived
from the CIF Core dictionary named 'cif_core.dic' version 2.4.5 last
updated on 2014-11-21.

Automatic conversion script
Id: cif_fix_values 6909 2019-04-08 15:41:33Z antanas 
;
_cod_database_code 1551884

loop_
_symmetry_equiv_pos_as_xyz
'x, y, z'
'-x, -y, -z'

loop_
_atom_site_label
_atom_site_type_symbol
_atom_site_fract_x
_atom_site_fract_y
_atom_site_fract_z
_atom_site_U_iso_or_equiv
_atom_site_adp_type
_atom_site_occupancy
_atom_site_symmetry_multiplicity
_atom_site_calc_flag
_atom_site_refinement_flags
_atom_site_disorder_assembly
_atom_site_disorder_group
Zn1 Zn 0.16994(5) 0.74358(3) 0.85858(3) 0.03468(13) Uani 1 1 d . . .
O1W O 0.0027(3) 0.63274(19) 0.8890(2) 0.0469(6) Uani 1 1 d D . .
H2W H 0.048(5) 0.573(2) 0.883(3) 0.073(14) Uiso 1 1 d D . .
H1W H -0.053(5) 0.652(3) 0.946(2) 0.062(13) Uiso 1 1 d D . .
O1 O 0.0446(3) 0.71177(17) 0.71094(17) 0.0437(6) Uani 1 1 d . . .
O2 O -0.0576(3) 0.74123(16) 0.56412(17) 0.0356(5) Uani 1 1 d . . .
N1 N 0.1489(3) 0.90046(19) 0.86630(19) 0.0325(5) Uani 1 1 d . . .
N2 N 0.0784(3) 0.94709(19) 0.80230(19) 0.0306(5) Uani 1 1 d . . .
N3 N 0.2729(4) 0.8152(2) 1.0123(2) 0.0372(6) Uani 1 1 d . . .
N4 N -0.0243(4) 1.0618(2) 0.6559(2) 0.0396(6) Uani 1 1 d . . .
N5 N -0.1980(4) 0.9269(2) 0.5786(2) 0.0389(6) Uani 1 1 d . . .
H5 H -0.235(5) 0.867(3) 0.559(3) 0.045(11) Uiso 1 1 d . . .
N6 N 0.3624(4) 0.6503(2) 0.7991(2) 0.0423(6) Uani 1 1 d . . .
C1 C 0.0101(4) 0.8919(2) 0.7084(2) 0.0307(6) Uani 1 1 d . . .
C2 C 0.0014(4) 0.7752(2) 0.6632(2) 0.0326(6) Uani 1 1 d . . .
C3 C -0.0731(5) 0.6243(2) 0.5158(3) 0.0397(7) Uani 1 1 d . . .
H3A H -0.1660 0.5904 0.5478 0.048 Uiso 1 1 calc R . .
H3B H 0.0352 0.5932 0.5274 0.048 Uiso 1 1 calc R . .
C4 C -0.1122(6) 0.6040(3) 0.4004(3) 0.0547(10) Uani 1 1 d . . .
H4A H -0.2154 0.6392 0.3900 0.082 Uiso 1 1 calc R . .
H4B H -0.1312 0.5262 0.3669 0.082 Uiso 1 1 calc R . .
H4C H -0.0158 0.6334 0.3686 0.082 Uiso 1 1 calc R . .
C5 C 0.2174(4) 0.9729(2) 0.9611(2) 0.0301(6) Uani 1 1 d . . .
C6 C 0.2276(4) 1.0835(2) 0.9852(3) 0.0366(7) Uani 1 1 d . . .
H6 H 0.1830 1.1168 0.9357 0.044 Uiso 1 1 calc R . .
C7 C 0.3024(4) 1.1479(3) 1.0815(3) 0.0407(7) Uani 1 1 d . . .
H7 H 0.3078 1.2241 1.0960 0.049 Uiso 1 1 calc R . .
C8 C 0.3679(4) 1.1036(3) 1.1551(3) 0.0387(7) Uani 1 1 d . . .
H8 H 0.4192 1.1486 1.2199 0.046 Uiso 1 1 calc R . .
C9 C 0.3588(4) 0.9907(2) 1.1342(2) 0.0352(7) Uani 1 1 d . . .
C10 C 0.2839(4) 0.9252(2) 1.0374(2) 0.0318(6) Uani 1 1 d . . .
C11 C 0.3339(5) 0.7694(3) 1.0820(3) 0.0471(9) Uani 1 1 d . . .
H11 H 0.3266 0.6929 1.0646 0.057 Uiso 1 1 calc R . .
C12 C 0.4087(5) 0.8289(3) 1.1802(3) 0.0506(9) Uani 1 1 d . . .
H12 H 0.4498 0.7931 1.2286 0.061 Uiso 1 1 calc R . .
C13 C 0.4221(5) 0.9384(3) 1.2059(3) 0.0427(8) Uani 1 1 d . . .
H13 H 0.4739 0.9796 1.2720 0.051 Uiso 1 1 calc R . .
C14 C -0.0664(4) 0.9579(2) 0.6492(2) 0.0324(6) Uani 1 1 d . . .
C15 C -0.1332(5) 1.0942(3) 0.5894(3) 0.0460(8) Uani 1 1 d . . .
H15 H -0.1318 1.1642 0.5799 0.055 Uiso 1 1 calc R . .
C16 C -0.2398(4) 1.0108(3) 0.5411(3) 0.0436(8) Uani 1 1 d . . .
H16 H -0.3286 1.0092 0.4902 0.052 Uiso 1 1 calc R . .
C17 C 0.1190(6) 1.1318(3) 0.7181(4) 0.0692(13) Uani 1 1 d . . .
H17A H 0.0787 1.1739 0.7859 0.104 Uiso 1 1 calc R . .
H17B H 0.1648 1.1808 0.6791 0.104 Uiso 1 1 calc R . .
H17C H 0.2091 1.0874 0.7308 0.104 Uiso 1 1 calc R . .
C18 C 0.4696(5) 0.5969(3) 0.7714(3) 0.0448(8) Uani 1 1 d . . .
C19 C 0.6095(6) 0.5299(4) 0.7367(4) 0.0746(14) Uani 1 1 d . . .
H19A H 0.7093 0.5748 0.7262 0.112 Uiso 1 1 calc R . .
H19B H 0.5751 0.4753 0.6700 0.112 Uiso 1 1 calc R . .
H19C H 0.6388 0.4942 0.7904 0.112 Uiso 1 1 calc R . .
Cl1 Cl 0.43505(11) 0.74608(7) 0.52653(7) 0.0487(2) Uani 1 1 d . . .
O3 O 0.5636(5) 0.7166(4) 0.5867(3) 0.1004(13) Uani 1 1 d . . .
O4 O 0.3557(4) 0.8334(3) 0.5956(2) 0.0715(8) Uani 1 1 d . . .
O5 O 0.5239(5) 0.7831(3) 0.4486(3) 0.0957(12) Uani 1 1 d . . .
O6 O 0.3152(5) 0.6661(4) 0.4779(4) 0.155(3) Uani 1 1 d . . .
Cl2 Cl 0.24021(14) 0.40467(7) 0.90370(7) 0.0528(3) Uani 1 1 d . . .
O7 O 0.3566(5) 0.3760(3) 0.8234(3) 0.0789(10) Uani 1 1 d . . .
O8 O 0.0803(5) 0.4196(3) 0.8542(3) 0.0875(10) Uani 1 1 d . . .
O9 O 0.2840(6) 0.5022(2) 0.9793(3) 0.0983(12) Uani 1 1 d . . .
O10 O 0.2126(6) 0.3196(3) 0.9499(3) 0.1000(14) Uani 1 1 d . . .

loop_
_atom_site_aniso_label
_atom_site_aniso_U_11
_atom_site_aniso_U_22
_atom_site_aniso_U_33
_atom_site_aniso_U_23
_atom_site_aniso_U_13
_atom_site_aniso_U_12
Zn1 0.0499(2) 0.02017(19) 0.0344(2) 0.00873(14) 0.00370(15) 0.00082(14)
O1W 0.0573(16) 0.0313(13) 0.0570(16) 0.0202(11) 0.0134(13) 0.0006(11)
O1 0.0711(16) 0.0216(10) 0.0383(12) 0.0108(9) -0.0071(11) -0.0031(10)
O2 0.0470(13) 0.0195(10) 0.0388(11) 0.0071(8) -0.0040(10) -0.0003(9)
N1 0.0425(14) 0.0221(12) 0.0333(13) 0.0089(10) 0.0041(11) 0.0009(10)
N2 0.0367(13) 0.0229(12) 0.0335(13) 0.0100(10) 0.0062(10) 0.0013(10)
N3 0.0526(16) 0.0254(13) 0.0338(13) 0.0088(10) 0.0024(12) 0.0024(11)
N4 0.0543(17) 0.0248(13) 0.0416(15) 0.0132(11) 0.0027(13) 0.0006(11)
N5 0.0398(15) 0.0313(15) 0.0468(16) 0.0133(12) 0.0009(12) 0.0025(12)
N6 0.0507(17) 0.0304(14) 0.0425(15) 0.0054(12) 0.0058(13) -0.0006(13)
C1 0.0352(16) 0.0229(14) 0.0350(15) 0.0101(12) 0.0055(12) -0.0002(11)
C2 0.0380(16) 0.0250(14) 0.0345(15) 0.0088(12) 0.0027(12) -0.0027(12)
C3 0.052(2) 0.0181(14) 0.0451(18) 0.0038(13) -0.0047(15) -0.0031(13)
C4 0.078(3) 0.0319(18) 0.049(2) 0.0043(15) -0.0130(19) -0.0001(17)
C5 0.0375(16) 0.0241(14) 0.0290(14) 0.0076(11) 0.0064(12) 0.0024(12)
C6 0.0475(18) 0.0224(14) 0.0401(16) 0.0098(12) 0.0007(14) 0.0022(13)
C7 0.051(2) 0.0238(15) 0.0440(18) 0.0050(13) 0.0014(15) -0.0019(13)
C8 0.0452(18) 0.0310(16) 0.0349(16) 0.0025(13) 0.0014(14) -0.0018(13)
C9 0.0388(17) 0.0331(16) 0.0319(15) 0.0061(12) 0.0064(13) 0.0022(13)
C10 0.0365(16) 0.0246(14) 0.0341(15) 0.0076(12) 0.0068(12) 0.0027(12)
C11 0.073(3) 0.0280(17) 0.0426(18) 0.0130(14) 0.0024(17) 0.0081(16)
C12 0.075(3) 0.041(2) 0.0392(18) 0.0144(15) -0.0009(17) 0.0134(18)
C13 0.054(2) 0.0398(18) 0.0333(16) 0.0087(14) 0.0006(14) 0.0062(15)
C14 0.0377(16) 0.0251(14) 0.0343(15) 0.0080(12) 0.0067(13) 0.0025(12)
C15 0.064(2) 0.0348(18) 0.0451(19) 0.0193(15) 0.0027(17) 0.0106(16)
C16 0.0439(19) 0.048(2) 0.0454(18) 0.0204(16) 0.0034(15) 0.0143(16)
C17 0.100(3) 0.038(2) 0.071(3) 0.028(2) -0.030(2) -0.028(2)
C18 0.051(2) 0.0293(17) 0.050(2) 0.0063(15) 0.0069(16) -0.0067(15)
C19 0.065(3) 0.050(2) 0.105(4) 0.014(2) 0.031(3) 0.010(2)
Cl1 0.0353(4) 0.0512(5) 0.0546(5) 0.0075(4) 0.0011(4) 0.0020(4)
O3 0.098(3) 0.131(3) 0.089(3) 0.045(2) 0.015(2) 0.062(3)
O4 0.074(2) 0.066(2) 0.0671(19) 0.0037(15) 0.0080(16) 0.0210(16)
O5 0.121(3) 0.103(3) 0.067(2) 0.029(2) 0.029(2) 0.002(2)
O6 0.072(2) 0.121(4) 0.188(5) -0.086(3) 0.038(3) -0.048(2)
Cl2 0.0804(7) 0.0281(4) 0.0520(5) 0.0131(4) 0.0208(5) 0.0047(4)
O7 0.097(2) 0.070(2) 0.081(2) 0.0336(17) 0.0434(19) 0.0226(18)
O8 0.089(2) 0.071(2) 0.098(3) 0.0137(19) 0.007(2) 0.0128(19)
O9 0.152(4) 0.0352(17) 0.095(3) -0.0013(16) -0.004(2) 0.0061(19)
O10 0.186(4) 0.0449(17) 0.089(2) 0.0399(17) 0.071(3) 0.033(2)

loop_
_atom_type_symbol
_atom_type_description
_atom_type_scat_dispersion_real
_atom_type_scat_dispersion_imag
_atom_type_scat_source
C C 0.0033 0.0016 'International Tables Vol C Tables 4.2.6.8 and 6.1.1.4'
H H 0.0000 0.0000 'International Tables Vol C Tables 4.2.6.8 and 6.1.1.4'
N N 0.0061 0.0033 'International Tables Vol C Tables 4.2.6.8 and 6.1.1.4'
O O 0.0106 0.0060 'International Tables Vol C Tables 4.2.6.8 and 6.1.1.4'
Cl Cl 0.1484 0.1585 'International Tables Vol C Tables 4.2.6.8 and 6.1.1.4'
Zn Zn 0.2839 1.4301 'International Tables Vol C Tables 4.2.6.8 and 6.1.1.4'

loop_
_geom_angle_atom_site_label_1
_geom_angle_atom_site_label_2
_geom_angle_atom_site_label_3
_geom_angle
_geom_angle_site_symmetry_1
_geom_angle_site_symmetry_3
O1W Zn1 N1 131.28(11) . .
O1W Zn1 N6 100.41(11) . .
N1 Zn1 N6 127.95(11) . .
O1W Zn1 O1 87.64(10) . .
N1 Zn1 O1 84.87(9) . .
N6 Zn1 O1 92.62(11) . .
O1W Zn1 N3 98.81(11) . .
N1 Zn1 N3 80.78(10) . .
N6 Zn1 N3 99.34(11) . .
O1 Zn1 N3 165.10(9) . .
Zn1 O1W H2W 111(3) . .
Zn1 O1W H1W 118(3) . .
H2W O1W H1W 111(3) . .
C2 O1 Zn1 129.1(2) . .
C2 O2 C3 116.4(2) . .
N2 N1 C5 113.7(2) . .
N2 N1 Zn1 132.5(2) . .
C5 N1 Zn1 113.72(18) . .
N1 N2 C1 122.2(2) . .
C11 N3 C10 118.5(3) . .
C11 N3 Zn1 129.4(2) . .
C10 N3 Zn1 112.0(2) . .
C14 N4 C15 109.1(3) . .
C14 N4 C17 127.5(3) . .
C15 N4 C17 123.3(3) . .
C14 N5 C16 110.4(3) . .
C14 N5 H5 122(3) . .
C16 N5 H5 128(3) . .
C18 N6 Zn1 176.0(3) . .
N2 C1 C14 114.2(2) . .
N2 C1 C2 126.3(3) . .
C14 C1 C2 119.4(3) . .
O1 C2 O2 121.3(3) . .
O1 C2 C1 124.5(3) . .
O2 C2 C1 114.3(3) . .
O2 C3 C4 107.7(3) . .
O2 C3 H3A 110.2 . .
C4 C3 H3A 110.2 . .
O2 C3 H3B 110.2 . .
C4 C3 H3B 110.2 . .
H3A C3 H3B 108.5 . .
C3 C4 H4A 109.5 . .
C3 C4 H4B 109.5 . .
H4A C4 H4B 109.5 . .
C3 C4 H4C 109.5 . .
H4A C4 H4C 109.5 . .
H4B C4 H4C 109.5 . .
C6 C5 N1 125.9(3) . .
C6 C5 C10 118.2(3) . .
N1 C5 C10 115.8(2) . .
C5 C6 C7 121.0(3) . .
C5 C6 H6 119.5 . .
C7 C6 H6 119.5 . .
C8 C7 C6 121.5(3) . .
C8 C7 H7 119.3 . .
C6 C7 H7 119.3 . .
C7 C8 C9 119.4(3) . .
C7 C8 H8 120.3 . .
C9 C8 H8 120.3 . .
C8 C9 C10 119.6(3) . .
C8 C9 C13 123.1(3) . .
C10 C9 C13 117.4(3) . .
N3 C10 C9 122.1(3) . .
N3 C10 C5 117.6(3) . .
C9 C10 C5 120.3(3) . .
N3 C11 C12 122.7(3) . .
N3 C11 H11 118.6 . .
C12 C11 H11 118.6 . .
C13 C12 C11 119.4(3) . .
C13 C12 H12 120.3 . .
C11 C12 H12 120.3 . .
C12 C13 C9 119.8(3) . .
C12 C13 H13 120.1 . .
C9 C13 H13 120.1 . .
N5 C14 N4 105.8(3) . .
N5 C14 C1 126.2(3) . .
N4 C14 C1 128.0(3) . .
C16 C15 N4 107.9(3) . .
C16 C15 H15 126.1 . .
N4 C15 H15 126.1 . .
C15 C16 N5 106.8(3) . .
C15 C16 H16 126.6 . .
N5 C16 H16 126.6 . .
N4 C17 H17A 109.5 . .
N4 C17 H17B 109.5 . .
H17A C17 H17B 109.5 . .
N4 C17 H17C 109.5 . .
H17A C17 H17C 109.5 . .
H17B C17 H17C 109.5 . .
N6 C18 C19 179.0(4) . .
C18 C19 H19A 109.5 . .
C18 C19 H19B 109.5 . .
H19A C19 H19B 109.5 . .
C18 C19 H19C 109.5 . .
H19A C19 H19C 109.5 . .
H19B C19 H19C 109.5 . .
O6 Cl1 O3 115.5(4) . .
O6 Cl1 O4 110.1(2) . .
O3 Cl1 O4 107.2(2) . .
O6 Cl1 O5 109.3(3) . .
O3 Cl1 O5 105.0(3) . .
O4 Cl1 O5 109.7(2) . .
O9 Cl2 O7 114.8(3) . .
O9 Cl2 O10 111.7(2) . .
O7 Cl2 O10 109.4(2) . .
O9 Cl2 O8 105.0(2) . .
O7 Cl2 O8 107.0(2) . .
O10 Cl2 O8 108.6(3) . .

loop_
_geom_bond_atom_site_label_1
_geom_bond_atom_site_label_2
_geom_bond_distance
_geom_bond_site_symmetry_2
Zn1 O1W 2.011(2) .
Zn1 N1 2.025(2) .
Zn1 N6 2.030(3) .
Zn1 O1 2.081(2) .
Zn1 N3 2.095(3) .
O1W H2W 0.859(19) .
O1W H1W 0.868(18) .
O1 C2 1.228(4) .
O2 C2 1.318(4) .
O2 C3 1.465(3) .
N1 N2 1.301(3) .
N1 C5 1.405(4) .
N2 C1 1.324(4) .
N3 C11 1.323(4) .
N3 C10 1.366(4) .
N4 C14 1.344(4) .
N4 C15 1.376(4) .
N4 C17 1.469(5) .
N5 C14 1.334(4) .
N5 C16 1.371(4) .
N5 H5 0.78(4) .
N6 C18 1.126(4) .
C1 C14 1.456(4) .
C1 C2 1.457(4) .
C3 C4 1.491(5) .
C3 H3A 0.9900 .
C3 H3B 0.9900 .
C4 H4A 0.9800 .
C4 H4B 0.9800 .
C4 H4C 0.9800 .
C5 C6 1.376(4) .
C5 C10 1.426(4) .
C6 C7 1.398(4) .
C6 H6 0.9500 .
C7 C8 1.367(5) .
C7 H7 0.9500 .
C8 C9 1.407(4) .
C8 H8 0.9500 .
C9 C10 1.407(4) .
C9 C13 1.409(4) .
C11 C12 1.399(5) .
C11 H11 0.9500 .
C12 C13 1.360(5) .
C12 H12 0.9500 .
C13 H13 0.9500 .
C15 C16 1.318(5) .
C15 H15 0.9500 .
C16 H16 0.9500 .
C17 H17A 0.9800 .
C17 H17B 0.9800 .
C17 H17C 0.9800 .
C18 C19 1.447(5) .
C19 H19A 0.9800 .
C19 H19B 0.9800 .
C19 H19C 0.9800 .
Cl1 O6 1.355(4) .
Cl1 O3 1.405(4) .
Cl1 O4 1.428(3) .
Cl1 O5 1.429(4) .
Cl2 O9 1.387(3) .
Cl2 O7 1.402(3) .
Cl2 O10 1.411(3) .
Cl2 O8 1.448(4) .

loop_
_geom_hbond_atom_site_label_D
_geom_hbond_atom_site_label_H
_geom_hbond_atom_site_label_A
_geom_hbond_distance_DH
_geom_hbond_distance_HA
_geom_hbond_distance_DA
_geom_hbond_angle_DHA
_geom_hbond_site_symmetry_A
O1W H2W O8 0.859(19) 1.95(2) 2.781(4) 162(4) .
O1W H1W O10 0.868(18) 1.85(2) 2.708(4) 168(4) 2_567
N5 H5 O2 0.78(4) 2.23(4) 2.672(4) 117(3) .
N5 H5 O5 0.78(4) 2.36(4) 2.939(5) 132(4) 1_455
N5 H5 O3 0.78(4) 2.54(4) 3.229(6) 149(4) 1_455

loop_
_geom_torsion_atom_site_label_1
_geom_torsion_atom_site_label_2
_geom_torsion_atom_site_label_3
_geom_torsion_atom_site_label_4
_geom_torsion
_geom_torsion_site_symmetry_1
_geom_torsion_site_symmetry_2
_geom_torsion_site_symmetry_3
_geom_torsion_site_symmetry_4
O1W Zn1 O1 C2 136.2(3) . . . .
N1 Zn1 O1 C2 4.4(3) . . . .
N6 Zn1 O1 C2 -123.5(3) . . . .
N3 Zn1 O1 C2 20.1(6) . . . .
O1W Zn1 N1 N2 -80.1(3) . . . .
N6 Zn1 N1 N2 91.6(3) . . . .
O1 Zn1 N1 N2 2.2(3) . . . .
N3 Zn1 N1 N2 -173.7(3) . . . .
O1W Zn1 N1 C5 96.8(2) . . . .
N6 Zn1 N1 C5 -91.5(2) . . . .
O1 Zn1 N1 C5 179.2(2) . . . .
N3 Zn1 N1 C5 3.2(2) . . . .
C5 N1 N2 C1 178.7(3) . . . .
Zn1 N1 N2 C1 -4.4(4) . . . .
O1W Zn1 N3 C11 49.7(3) . . . .
N1 Zn1 N3 C11 -179.6(3) . . . .
N6 Zn1 N3 C11 -52.4(3) . . . .
O1 Zn1 N3 C11 164.6(4) . . . .
O1W Zn1 N3 C10 -134.2(2) . . . .
N1 Zn1 N3 C10 -3.6(2) . . . .
N6 Zn1 N3 C10 123.6(2) . . . .
O1 Zn1 N3 C10 -19.4(5) . . . .
O1W Zn1 N6 C18 -57(4) . . . .
N1 Zn1 N6 C18 129(4) . . . .
O1 Zn1 N6 C18 -145(4) . . . .
N3 Zn1 N6 C18 44(4) . . . .
N1 N2 C1 C14 178.5(3) . . . .
N1 N2 C1 C2 0.5(5) . . . .
Zn1 O1 C2 O2 171.1(2) . . . .
Zn1 O1 C2 C1 -8.7(5) . . . .
C3 O2 C2 O1 1.7(4) . . . .
C3 O2 C2 C1 -178.5(3) . . . .
N2 C1 C2 O1 6.4(5) . . . .
C14 C1 C2 O1 -171.6(3) . . . .
N2 C1 C2 O2 -173.5(3) . . . .
C14 C1 C2 O2 8.6(4) . . . .
C2 O2 C3 C4 -170.4(3) . . . .
N2 N1 C5 C6 -5.7(4) . . . .
Zn1 N1 C5 C6 176.7(3) . . . .
N2 N1 C5 C10 175.2(2) . . . .
Zn1 N1 C5 C10 -2.3(3) . . . .
N1 C5 C6 C7 -178.5(3) . . . .
C10 C5 C6 C7 0.6(5) . . . .
C5 C6 C7 C8 -0.1(5) . . . .
C6 C7 C8 C9 -0.5(5) . . . .
C7 C8 C9 C10 0.6(5) . . . .
C7 C8 C9 C13 -179.6(3) . . . .
C11 N3 C10 C9 0.5(5) . . . .
Zn1 N3 C10 C9 -176.0(2) . . . .
C11 N3 C10 C5 180.0(3) . . . .
Zn1 N3 C10 C5 3.5(3) . . . .
C8 C9 C10 N3 179.4(3) . . . .
C13 C9 C10 N3 -0.4(5) . . . .
C8 C9 C10 C5 -0.1(5) . . . .
C13 C9 C10 C5 -179.9(3) . . . .
C6 C5 C10 N3 180.0(3) . . . .
N1 C5 C10 N3 -0.9(4) . . . .
C6 C5 C10 C9 -0.5(4) . . . .
N1 C5 C10 C9 178.6(3) . . . .
C10 N3 C11 C12 0.1(5) . . . .
Zn1 N3 C11 C12 176.0(3) . . . .
N3 C11 C12 C13 -0.8(6) . . . .
C11 C12 C13 C9 0.8(6) . . . .
C8 C9 C13 C12 180.0(3) . . . .
C10 C9 C13 C12 -0.2(5) . . . .
C16 N5 C14 N4 -0.4(4) . . . .
C16 N5 C14 C1 177.9(3) . . . .
C15 N4 C14 N5 0.8(4) . . . .
C17 N4 C14 N5 -176.2(4) . . . .
C15 N4 C14 C1 -177.5(3) . . . .
C17 N4 C14 C1 5.5(6) . . . .
N2 C1 C14 N5 -150.5(3) . . . .
C2 C1 C14 N5 27.7(4) . . . .
N2 C1 C14 N4 27.4(4) . . . .
C2 C1 C14 N4 -154.4(3) . . . .
C14 N4 C15 C16 -0.9(4) . . . .
C17 N4 C15 C16 176.2(4) . . . .
N4 C15 C16 N5 0.6(4) . . . .
C14 N5 C16 C15 -0.1(4) . . . .
Zn1 N6 C18 C19 -87(25) . . . .
